data_4127444
loop_
_publ_author_name
'Antoni, Patrick W.'
'Bruckhoff, Tim'
'Hansmann, Max M.'

_publ_section_title
;
 Organic Redox Systems Based on Pyridinium-Carbene Hybrids.
;
_journal_issue 24
_journal_name_full 'Journal of the American Chemical Society'
_journal_page_first 9701
_journal_page_last 9711
_journal_paper_doi 10.1021/jacs.9b04249
_journal_volume 141
_journal_year 2019
_chemical_formula_moiety 'F6 Sb, C48 H51 N3, 0.5(C4 H8 O)'
_chemical_formula_sum 'C50 H55 F6 N3 O0.5 Sb'
_chemical_formula_weight 941.72
_space_group_crystal_system monoclinic
_space_group_IT_number 14
_space_group_name_Hall '-P 2ybc'
_space_group_name_H-M_alt 'P 1 21/c 1'
_symmetry_space_group_name_Hall '-P 2ybc'
_symmetry_space_group_name_H-M 'P 1 21/c 1'
_atom_sites_solution_hydrogens geom
_atom_sites_solution_primary dual
_audit_creation_date 2019-04-11
_audit_creation_method
;
Olex2 1.2
(compiled 2018.05.29 svn.r3508 for OlexSys, GUI svn.r5506)
;
_cell_angle_alpha 90
_cell_angle_beta 106.596(16)
_cell_angle_gamma 90
_cell_formula_units_Z 4
_cell_length_a 18.130(9)
_cell_length_b 18.914(7)
_cell_length_c 13.580(5)
_cell_measurement_reflns_used 9134
_cell_measurement_temperature 99.97
_cell_measurement_theta_max 27.85
_cell_measurement_theta_min 2.45
_cell_volume 4463(3)
_computing_cell_refinement 'SAINT V8.38A (?, 2016)'
_computing_data_reduction 'SAINT V8.38A (?, 2016)'
_computing_molecular_graphics 'Olex2 (Dolomanov et al., 2009)'
_computing_publication_material 'Olex2 (Dolomanov et al., 2009)'
_computing_structure_refinement 'ShelXL (Sheldrick, 2015)'
_computing_structure_solution 'XT (Sheldrick, 2015)'
_diffrn_ambient_temperature 99.97
_diffrn_measured_fraction_theta_full 0.999
_diffrn_measured_fraction_theta_max 0.997
_diffrn_measurement_device_type 'Bruker APEX-II CCD'
_diffrn_measurement_method '\f and \w scans'
_diffrn_radiation_type MoK\a
_diffrn_radiation_wavelength 0.71073
_diffrn_reflns_av_R_equivalents 0.0508
_diffrn_reflns_av_unetI/netI 0.0327
_diffrn_reflns_Laue_measured_fraction_full 0.999
_diffrn_reflns_Laue_measured_fraction_max 0.997
_diffrn_reflns_limit_h_max 23
_diffrn_reflns_limit_h_min -23
_diffrn_reflns_limit_k_max 24
_diffrn_reflns_limit_k_min -24
_diffrn_reflns_limit_l_max 17
_diffrn_reflns_limit_l_min -17
_diffrn_reflns_number 62328
_diffrn_reflns_point_group_measured_fraction_full 0.999
_diffrn_reflns_point_group_measured_fraction_max 0.997
_diffrn_reflns_theta_full 25.242
_diffrn_reflns_theta_max 27.933
_diffrn_reflns_theta_min 2.344
_exptl_absorpt_coefficient_mu 0.682
_exptl_absorpt_correction_T_max 0.3884
_exptl_absorpt_correction_T_min 0.3522
_exptl_absorpt_correction_type multi-scan
_exptl_absorpt_process_details
'SADABS-2016/2 (Bruker,2016/2) was used for absorption correction. wR2(int) was 0.0898 before and 0.0548 after correction. The Ratio of minimum to maximum transmission is 0.8978. The \l/2 correction factor is Not present.'
_exptl_crystal_colour red
_exptl_crystal_colour_primary red
_exptl_crystal_density_diffrn 1.402
_exptl_crystal_description needle
_exptl_crystal_F_000 1940
_exptl_crystal_recrystallization_method
'The material was recrystallised from a mixture of thf and Diethylether  by slow evaporation'
_exptl_crystal_size_max 0.536
_exptl_crystal_size_mid 0.036
_exptl_crystal_size_min 0.022
_refine_diff_density_max 0.605
_refine_diff_density_min -0.625
_refine_diff_density_rms 0.067
_refine_ls_extinction_method none
_refine_ls_goodness_of_fit_ref 1.024
_refine_ls_hydrogen_treatment constr
_refine_ls_matrix_type full
_refine_ls_number_parameters 608
_refine_ls_number_reflns 10665
_refine_ls_number_restraints 558
_refine_ls_restrained_S_all 1.006
_refine_ls_R_factor_all 0.0436
_refine_ls_R_factor_gt 0.0304
_refine_ls_shift/su_max 0.001
_refine_ls_shift/su_mean 0.000
_refine_ls_structure_factor_coef Fsqd
_refine_ls_weighting_details 'w=1/[\s^2^(Fo^2^)+(0.0274P)^2^+3.2501P] where P=(Fo^2^+2Fc^2^)/3'
_refine_ls_weighting_scheme calc
_refine_ls_wR_factor_gt 0.0652
_refine_ls_wR_factor_ref 0.0705
_reflns_Friedel_coverage 0.000
_reflns_number_gt 8714
_reflns_number_total 10665
_reflns_threshold_expression 'I > 2\s(I)'
_cod_data_source_file ja9b04249_si_013.cif
_cod_data_source_block p21c
_cod_original_formula_sum 'C50 H55 F6 N3 O0.50 Sb'
_cod_database_code 4127444
_shelx_shelxl_version_number 2018/3
_shelx_space_group_comment
;
The symmetry employed for this shelxl refinement is uniquely defined
by the following loop, which should always be used as a source of
symmetry information in preference to the above space-group names.
They are only intended as comments.
;
_shelx_estimated_absorpt_t_max 0.985
_shelx_estimated_absorpt_t_min 0.711
_olex2_refinement_description
;
1. Fixed Uiso
 At 1.2 times of:
  All C(H) groups, All C(H,H) groups
 At 1.5 times of:
  All C(H,H,H) groups
2. Restrained distances
 C52-C51 \\sim C51-C50 \\sim C50-C49
 with sigma of 0.02
 O1-C52 \\sim O1-C49
 with sigma of 0.02
 O1-C51 \\sim O1-C50
 with sigma of 0.04
 C51-C49 \\sim C52-C50
 with sigma of 0.04
 C5AA-C8B \\sim C5AA-C8A
 with sigma of 0.02
 C5AA-C9B \\sim C5AA-C9A
 with sigma of 0.02
 C5AA-C10B \\sim C5AA-C10A
 with sigma of 0.02
 C8B-H8BA \\sim C8A-H8AA
 with sigma of 0.02
 C8B-H8BB \\sim C8A-H8AB
 with sigma of 0.02
 C8B-H8BC \\sim C8A-H8AC
 with sigma of 0.02
 C9B-H9BA \\sim C9A-H9AA
 with sigma of 0.02
 C9B-H9BB \\sim C9A-H9AB
 with sigma of 0.02
 C9B-H9BC \\sim C9A-H9AC
 with sigma of 0.02
 C10B-H10A \\sim C10A-H10D
 with sigma of 0.02
 C10B-H10B \\sim C10A-H10E
 with sigma of 0.02
 C10B-H10C \\sim C10A-H10F
 with sigma of 0.02
 C5AA-H8BA \\sim C5AA-H8AA
 with sigma of 0.04
 C5AA-H8BB \\sim C5AA-H8AB
 with sigma of 0.04
 C5AA-H8BC \\sim C5AA-H8AC
 with sigma of 0.04
 C5AA-H9BA \\sim C5AA-H9AA
 with sigma of 0.04
 C5AA-H9BB \\sim C5AA-H9AB
 with sigma of 0.04
 C5AA-H9BC \\sim C5AA-H9AC
 with sigma of 0.04
 C5AA-H10A \\sim C5AA-H10D
 with sigma of 0.04
 C5AA-H10B \\sim C5AA-H10E
 with sigma of 0.04
 C5AA-H10C \\sim C5AA-H10F
 with sigma of 0.04
 H8BA-H8BB \\sim H8AA-H8AB
 with sigma of 0.04
 H8BA-H8BC \\sim H8AA-H8AC
 with sigma of 0.04
 H8BB-H8BC \\sim H8AB-H8AC
 with sigma of 0.04
 H9BA-H9BB \\sim H9AA-H9AB
 with sigma of 0.04
 H9BA-H9BC \\sim H9AA-H9AC
 with sigma of 0.04
 H9BB-H9BC \\sim H9AB-H9AC
 with sigma of 0.04
 H10A-H10B \\sim H10D-H10E
 with sigma of 0.04
 H10A-H10C \\sim H10D-H10F
 with sigma of 0.04
 H10B-H10C \\sim H10E-H10F
 with sigma of 0.04
3. Uiso/Uaniso restraints and constraints
O1 \\sim C49 \\sim C50 \\sim C51 \\sim C52: within 2A with sigma of 0.04 and
sigma for terminal atoms of 0.08
C9B \\sim C9A: within 2A with sigma of 0.001 and sigma for terminal atoms of
0.001
C8B \\sim C8A: within 2A with sigma of 0.001 and sigma for terminal atoms of
0.001
C10B \\sim C10A: within 2A with sigma of 0.001 and sigma for terminal atoms of
0.001
4. Rigid body (RIGU) restrains
 O1, C49, C50, C51, C52
 with sigma for 1-2 distances of 0.004 and sigma for 1-3 distances of 0.004
 N1, N2, N3, C1, C2, C3, C4, C5, C5AA, C6, C7, C8, C9, C10, C11, C12, C17, C18,
  C19, C20, C21, C22, C23, C24, C25, C26, C27, C28, C29, C30, C31, C32, C33,
 C34, C35, C36, C37, C38, C39, C40, C41, C42, C43, C44, C45, C46, C47, C48, C8B,
  C9B, C10B
 with sigma for 1-2 distances of 0.004 and sigma for 1-3 distances of 0.004
 C5AA, C8B, C9B, C10B
 with sigma for 1-2 distances of 0.004 and sigma for 1-3 distances of 0.004
 C5AA, C8A, C9A, C10A
 with sigma for 1-2 distances of 0.004 and sigma for 1-3 distances of 0.004
5. Others
 Sof(C8A)=Sof(H8AA)=Sof(H8AB)=Sof(H8AC)=Sof(C9A)=Sof(H9AA)=Sof(H9AB)=Sof(H9AC)=
 Sof(C10A)=Sof(H10D)=Sof(H10E)=Sof(H10F)=1-FVAR(1)
 Sof(C8B)=Sof(H8BA)=Sof(H8BB)=Sof(H8BC)=Sof(C9B)=Sof(H9BA)=Sof(H9BB)=Sof(H9BC)=
 Sof(C10B)=Sof(H10A)=Sof(H10B)=Sof(H10C)=FVAR(1)
 Fixed Sof: O1(0.5) C49(0.5) H49A(0.5) H49B(0.5) C50(0.5) H50A(0.5) H50B(0.5)
 C51(0.5) H51A(0.5) H51B(0.5) C52(0.5) H52A(0.5) H52B(0.5)
6.a Secondary CH2 refined with riding coordinates:
 C29(H29A,H29B), C30(H30A,H30B), C49(H49A,H49B), C50(H50A,H50B), C51(H51A,
 H51B), C52(H52A,H52B)
6.b Aromatic/amide H refined with riding coordinates:
 C3(H3), C6(H6), C8(H8), C9(H9), C11(H11), C12(H12), C18(H18), C19(H19),
 C20(H20), C21(H21), C22(H22), C24(H24), C25(H25), C26(H26), C27(H27), C28(H28),
  C33(H33), C35(H35), C42(H42), C44(H44)
6.c Idealised Me refined as rotating group:
 C37(H37A,H37B,H37C), C38(H38A,H38B,H38C), C39(H39A,H39B,H39C), C46(H46A,H46B,
 H46C), C47(H47A,H47B,H47C), C48(H48A,H48B,H48C), C8B(H8BA,H8BB,H8BC), C9B(H9BA,
 H9BB,H9BC), C10B(H10A,H10B,H10C), C8A(H8AA,H8AB,H8AC), C9A(H9AA,H9AB,H9AC),
 C10A(H10D,H10E,H10F)
;
_olex2_diffrn_ambient_temperature_device 'Oxford Cryosystems Cryostream 800'
_olex2_submission_special_instructions 'No special instructions were received'

loop_
_space_group_symop_operation_xyz
'x, y, z'
'-x, y+1/2, -z+1/2'
'-x, -y, -z'
'x, -y-1/2, z-1/2'

loop_
_atom_site_label
_atom_site_type_symbol
_atom_site_fract_x
_atom_site_fract_y
_atom_site_fract_z
_atom_site_U_iso_or_equiv
_atom_site_adp_type
_atom_site_occupancy
_atom_site_site_symmetry_order
_atom_site_calc_flag
_atom_site_refinement_flags_posn
_atom_site_refinement_flags_adp
_atom_site_refinement_flags_occupancy
_atom_site_disorder_assembly
_atom_site_disorder_group
Sb1 Sb 0.33895(2) 0.30511(2) 0.94317(2) 0.01942(4) Uani 1 1 d . . . . .
F1 F 0.30373(10) 0.21750(7) 0.97546(12) 0.0412(4) Uani 1 1 d . . . . .
F2 F 0.44084(8) 0.27337(8) 0.99403(11) 0.0379(3) Uani 1 1 d . . . . .
F3 F 0.33741(8) 0.27228(7) 0.81258(10) 0.0310(3) Uani 1 1 d . . . . .
F4 F 0.37588(8) 0.39219(7) 0.91229(11) 0.0316(3) Uani 1 1 d . . . . .
F5 F 0.23750(7) 0.33661(7) 0.89318(11) 0.0325(3) Uani 1 1 d . . . . .
F6 F 0.34163(8) 0.33846(7) 1.07415(10) 0.0332(3) Uani 1 1 d . . . . .
N1 N 0.56374(9) 0.20605(8) 0.75462(12) 0.0158(3) Uani 1 1 d . U . . .
N2 N 0.56085(9) 0.32322(8) 0.74951(13) 0.0162(3) Uani 1 1 d . U . . .
N3 N 0.82300(9) 0.25485(8) 0.69150(12) 0.0164(3) Uani 1 1 d . U . . .
C1 C 0.60249(11) 0.26535(10) 0.74359(14) 0.0147(4) Uani 1 1 d . U . . .
C2 C 0.67654(11) 0.26428(10) 0.72565(14) 0.0153(4) Uani 1 1 d . U . . .
C3 C 0.72943(11) 0.32126(10) 0.74701(15) 0.0168(4) Uani 1 1 d . U . . .
H3 H 0.715157 0.363899 0.773713 0.020 Uiso 1 1 calc R . . . .
C4 C 0.80008(11) 0.31713(10) 0.73062(15) 0.0166(4) Uani 1 1 d . U . . .
C5 C 0.89471(11) 0.25227(10) 0.66571(15) 0.0175(4) Uani 1 1 d . U . . .
C5AA C 1.11097(11) 0.24887(12) 0.58956(17) 0.0235(4) Uani 1 1 d D U . . .
C6 C 0.70232(11) 0.20223(10) 0.68648(14) 0.0157(4) Uani 1 1 d . U . . .
H6 H 0.668768 0.162632 0.670617 0.019 Uiso 1 1 calc R . . . .
C7 C 0.77298(11) 0.19707(10) 0.67070(14) 0.0154(4) Uani 1 1 d . U . . .
C8 C 0.90564(12) 0.29563(10) 0.58905(16) 0.0209(4) Uani 1 1 d . U . . .
H8 H 0.865877 0.326770 0.553287 0.025 Uiso 1 1 calc R . . . .
C9 C 0.97465(12) 0.29353(11) 0.56459(17) 0.0222(4) Uani 1 1 d . U . . .
H9 H 0.981690 0.323710 0.512088 0.027 Uiso 1 1 calc R . . . .
C10 C 1.03425(11) 0.24815(11) 0.61515(16) 0.0196(4) Uani 1 1 d . U . . .
C11 C 1.02147(12) 0.20497(11) 0.69168(16) 0.0209(4) Uani 1 1 d . U . . .
H11 H 1.060990 0.173624 0.727517 0.025 Uiso 1 1 calc R . . . .
C12 C 0.95241(11) 0.20651(10) 0.71709(16) 0.0191(4) Uani 1 1 d . U . . .
H12 H 0.944920 0.176354 0.769349 0.023 Uiso 1 1 calc R . . . .
C17 C 0.85385(11) 0.37774(11) 0.75767(16) 0.0203(4) Uani 1 1 d . U . . .
C18 C 0.82681(13) 0.44521(11) 0.72472(17) 0.0238(4) Uani 1 1 d . U . . .
H18 H 0.775487 0.451082 0.682452 0.029 Uiso 1 1 calc R . . . .
C19 C 0.87408(15) 0.50384(12) 0.7530(2) 0.0337(5) Uani 1 1 d . U . . .
H19 H 0.854842 0.549572 0.730484 0.040 Uiso 1 1 calc R . . . .
C20 C 0.94884(15) 0.49607(13) 0.8137(2) 0.0407(6) Uani 1 1 d . U . . .
H20 H 0.981367 0.536201 0.832281 0.049 Uiso 1 1 calc R . . . .
C21 C 0.97619(14) 0.42942(14) 0.8475(2) 0.0410(6) Uani 1 1 d . U . . .
H21 H 1.027548 0.423973 0.889859 0.049 Uiso 1 1 calc R . . . .
C22 C 0.92920(13) 0.37046(12) 0.8199(2) 0.0317(5) Uani 1 1 d . U . . .
H22 H 0.948507 0.324965 0.843660 0.038 Uiso 1 1 calc R . . . .
C23 C 0.79452(11) 0.12944(10) 0.63087(15) 0.0172(4) Uani 1 1 d . U . . .
C24 C 0.82066(12) 0.12360(11) 0.54384(16) 0.0209(4) Uani 1 1 d . U . . .
H24 H 0.830929 0.164984 0.510367 0.025 Uiso 1 1 calc R . . . .
C25 C 0.83164(13) 0.05728(12) 0.50624(17) 0.0259(5) Uani 1 1 d . U . . .
H25 H 0.849298 0.053644 0.446960 0.031 Uiso 1 1 calc R . . . .
C26 C 0.81713(13) -0.00338(11) 0.55417(18) 0.0273(5) Uani 1 1 d . U . . .
H26 H 0.824358 -0.048488 0.527582 0.033 Uiso 1 1 calc R . . . .
C27 C 0.79205(14) 0.00171(11) 0.64095(18) 0.0284(5) Uani 1 1 d . U . . .
H27 H 0.782556 -0.039938 0.674498 0.034 Uiso 1 1 calc R . . . .
C28 C 0.78080(12) 0.06737(11) 0.67893(16) 0.0227(4) Uani 1 1 d . U . . .
H28 H 0.763480 0.070417 0.738547 0.027 Uiso 1 1 calc R . . . .
C29 C 0.48996(11) 0.22483(11) 0.77457(16) 0.0186(4) Uani 1 1 d . U . . .
H29A H 0.491570 0.214477 0.846617 0.022 Uiso 1 1 calc R . . . .
H29B H 0.446448 0.198787 0.727974 0.022 Uiso 1 1 calc R . . . .
C30 C 0.48303(11) 0.30382(11) 0.75327(17) 0.0224(4) Uani 1 1 d . U . . .
H30A H 0.444129 0.313926 0.687061 0.027 Uiso 1 1 calc R . . . .
H30B H 0.469038 0.329451 0.808927 0.027 Uiso 1 1 calc R . . . .
C31 C 0.59908(11) 0.13955(10) 0.79257(15) 0.0163(4) Uani 1 1 d . U . . .
C32 C 0.57452(12) 0.07916(11) 0.73313(16) 0.0202(4) Uani 1 1 d . U . . .
C33 C 0.60754(13) 0.01465(11) 0.77086(18) 0.0252(5) Uani 1 1 d . U . . .
H33 H 0.590967 -0.026952 0.731568 0.030 Uiso 1 1 calc R . . . .
C34 C 0.66396(14) 0.00933(11) 0.86421(19) 0.0282(5) Uani 1 1 d . U . . .
C35 C 0.68716(13) 0.07059(12) 0.92032(17) 0.0257(5) Uani 1 1 d . U . . .
H35 H 0.726243 0.067529 0.983963 0.031 Uiso 1 1 calc R . . . .
C36 C 0.65556(11) 0.13639(11) 0.88725(15) 0.0189(4) Uani 1 1 d . U . . .
C37 C 0.68198(12) 0.20093(12) 0.95247(15) 0.0243(4) Uani 1 1 d . U . . .
H37A H 0.719817 0.226657 0.927141 0.036 Uiso 1 1 calc GR . . . .
H37B H 0.705590 0.186568 1.023884 0.036 Uiso 1 1 calc GR . . . .
H37C H 0.637745 0.231634 0.948891 0.036 Uiso 1 1 calc GR . . . .
C38 C 0.69873(18) -0.06158(13) 0.9022(2) 0.0460(7) Uani 1 1 d . U . . .
H38A H 0.666633 -0.085462 0.939082 0.069 Uiso 1 1 calc GR . . . .
H38B H 0.750636 -0.054766 0.948555 0.069 Uiso 1 1 calc GR . . . .
H38C H 0.701494 -0.090588 0.843531 0.069 Uiso 1 1 calc GR . . . .
C39 C 0.51611(13) 0.08322(12) 0.62946(16) 0.0257(5) Uani 1 1 d . U . . .
H39A H 0.464740 0.089946 0.638157 0.039 Uiso 1 1 calc GR . . . .
H39B H 0.517104 0.039230 0.591720 0.039 Uiso 1 1 calc GR . . . .
H39C H 0.528396 0.123120 0.590878 0.039 Uiso 1 1 calc GR . . . .
C40 C 0.58013(11) 0.39457(10) 0.73111(15) 0.0158(4) Uani 1 1 d . U . . .
C41 C 0.56924(11) 0.41799(10) 0.63011(15) 0.0168(4) Uani 1 1 d . U . . .
C42 C 0.59539(11) 0.48522(10) 0.61622(16) 0.0187(4) Uani 1 1 d . U . . .
H42 H 0.588779 0.502069 0.548346 0.022 Uiso 1 1 calc R . . . .
C43 C 0.63107(11) 0.52870(10) 0.69909(16) 0.0191(4) Uani 1 1 d . U . . .
C44 C 0.63754(11) 0.50474(11) 0.79782(16) 0.0195(4) Uani 1 1 d . U . . .
H44 H 0.660271 0.534561 0.854684 0.023 Uiso 1 1 calc R . . . .
C45 C 0.61144(11) 0.43791(10) 0.81546(15) 0.0175(4) Uani 1 1 d . U . . .
C46 C 0.61907(13) 0.41293(12) 0.92327(16) 0.0257(4) Uani 1 1 d . U . . .
H46A H 0.653202 0.371711 0.938629 0.038 Uiso 1 1 calc GR . . . .
H46B H 0.568243 0.399868 0.929353 0.038 Uiso 1 1 calc GR . . . .
H46C H 0.640728 0.450956 0.971961 0.038 Uiso 1 1 calc GR . . . .
C47 C 0.66265(13) 0.59973(11) 0.68173(18) 0.0262(5) Uani 1 1 d . U . . .
H47A H 0.708244 0.593125 0.657645 0.039 Uiso 1 1 calc GR . . . .
H47B H 0.676839 0.626375 0.746309 0.039 Uiso 1 1 calc GR . . . .
H47C H 0.623419 0.625933 0.629940 0.039 Uiso 1 1 calc GR . . . .
C48 C 0.53023(12) 0.37209(11) 0.53986(15) 0.0223(4) Uani 1 1 d . U . . .
H48A H 0.476560 0.364288 0.538749 0.033 Uiso 1 1 calc GR . . . .
H48B H 0.556928 0.326549 0.545898 0.033 Uiso 1 1 calc GR . . . .
H48C H 0.531782 0.395527 0.476124 0.033 Uiso 1 1 calc GR . . . .
C8B C 1.1646(2) 0.1887(2) 0.6421(4) 0.0486(11) Uani 0.840(6) 1 d D U P A 1
H8BA H 1.176099 0.193377 0.716822 0.073 Uiso 0.840(6) 1 calc DGR . P A 1
H8BB H 1.212530 0.191019 0.622528 0.073 Uiso 0.840(6) 1 calc DGR . P A 1
H8BC H 1.139331 0.143134 0.620476 0.073 Uiso 0.840(6) 1 calc DGR . P A 1
C9B C 1.0987(2) 0.2458(3) 0.4742(3) 0.0630(15) Uani 0.840(6) 1 d D U P A 1
H9BA H 1.148409 0.250607 0.459630 0.094 Uiso 0.840(6) 1 calc DGR . P A 1
H9BB H 1.064636 0.284453 0.441028 0.094 Uiso 0.840(6) 1 calc DGR . P A 1
H9BC H 1.075293 0.200431 0.447658 0.094 Uiso 0.840(6) 1 calc DGR . P A 1
C10B C 1.15215(19) 0.3178(2) 0.6303(4) 0.0481(10) Uani 0.840(6) 1 d D U P A 1
H10A H 1.122259 0.357843 0.593552 0.072 Uiso 0.840(6) 1 calc DGR . P A 1
H10B H 1.203366 0.317898 0.619568 0.072 Uiso 0.840(6) 1 calc DGR . P A 1
H10C H 1.157272 0.322077 0.703853 0.072 Uiso 0.840(6) 1 calc DGR . P A 1
C8A C 1.1341(11) 0.1716(7) 0.5758(19) 0.0485(12) Uani 0.160(6) 1 d D U P A 2
H8AA H 1.142753 0.146180 0.640987 0.073 Uiso 0.160(6) 1 calc DGR . P A 2
H8AB H 1.181423 0.171180 0.554601 0.073 Uiso 0.160(6) 1 calc DGR . P A 2
H8AC H 1.092716 0.148454 0.523018 0.073 Uiso 0.160(6) 1 calc DGR . P A 2
C9A C 1.1039(14) 0.2850(14) 0.4872(13) 0.0624(16) Uani 0.160(6) 1 d D U P A 2
H9AA H 1.152935 0.281426 0.470676 0.094 Uiso 0.160(6) 1 calc DGR . P A 2
H9AB H 1.090726 0.334881 0.491780 0.094 Uiso 0.160(6) 1 calc DGR . P A 2
H9AC H 1.063361 0.261855 0.433217 0.094 Uiso 0.160(6) 1 calc DGR . P A 2
C10A C 1.1698(9) 0.2871(11) 0.6717(15) 0.0482(12) Uani 0.160(6) 1 d D U P A 2
H10D H 1.152887 0.335937 0.676052 0.072 Uiso 0.160(6) 1 calc DGR . P A 2
H10E H 1.219008 0.287203 0.655183 0.072 Uiso 0.160(6) 1 calc DGR . P A 2
H10F H 1.176114 0.263358 0.737684 0.072 Uiso 0.160(6) 1 calc DGR . P A 2
O1 O 0.9993(4) 0.5591(3) 0.5858(5) 0.0870(16) Uani 0.5 1 d D U P B -1
C49 C 0.9402(11) 0.5071(13) 0.5218(14) 0.106(5) Uani 0.5 1 d D U P B -1
H49A H 0.887829 0.527508 0.504327 0.127 Uiso 0.5 1 calc R . P B -1
H49B H 0.940647 0.462387 0.559970 0.127 Uiso 0.5 1 calc R . P B -1
C50 C 0.9654(6) 0.4938(4) 0.4231(8) 0.092(3) Uani 0.5 1 d D U P B -1
H50A H 0.941120 0.528082 0.368308 0.111 Uiso 0.5 1 calc R . P B -1
H50B H 0.952729 0.445150 0.396826 0.111 Uiso 0.5 1 calc R . P B -1
C51 C 1.0541(9) 0.5053(13) 0.4637(11) 0.093(4) Uani 0.5 1 d D U P B -1
H51A H 1.080717 0.459433 0.465078 0.112 Uiso 0.5 1 calc R . P B -1
H51B H 1.070865 0.537216 0.416380 0.112 Uiso 0.5 1 calc R . P B -1
C52 C 1.0772(6) 0.5379(6) 0.5735(7) 0.094(3) Uani 0.5 1 d D U P B -1
H52A H 1.103213 0.502640 0.625859 0.113 Uiso 0.5 1 calc R . P B -1
H52B H 1.111234 0.579399 0.577929 0.113 Uiso 0.5 1 calc R . P B -1

loop_
_atom_site_aniso_label
_atom_site_aniso_U_11
_atom_site_aniso_U_22
_atom_site_aniso_U_33
_atom_site_aniso_U_23
_atom_site_aniso_U_13
_atom_site_aniso_U_12
Sb1 0.02284(7) 0.01375(6) 0.02565(7) 0.00211(6) 0.01334(5) 0.00344(5)
F1 0.0669(11) 0.0149(6) 0.0554(9) 0.0031(6) 0.0391(8) -0.0016(6)
F2 0.0310(7) 0.0415(8) 0.0395(8) 0.0002(7) 0.0072(6) 0.0186(6)
F3 0.0317(7) 0.0364(8) 0.0296(7) -0.0068(6) 0.0164(6) -0.0026(6)
F4 0.0326(7) 0.0216(6) 0.0434(8) 0.0057(6) 0.0155(6) -0.0054(6)
F5 0.0224(7) 0.0282(7) 0.0490(8) -0.0015(6) 0.0135(6) 0.0032(6)
F6 0.0416(8) 0.0337(7) 0.0299(7) -0.0062(6) 0.0190(6) 0.0017(6)
N1 0.0142(8) 0.0145(8) 0.0209(8) 0.0010(6) 0.0086(6) -0.0006(6)
N2 0.0139(8) 0.0141(8) 0.0226(8) 0.0022(6) 0.0084(6) 0.0015(6)
N3 0.0128(8) 0.0150(8) 0.0226(8) -0.0008(7) 0.0072(7) 0.0006(6)
C1 0.0164(9) 0.0144(9) 0.0139(9) 0.0006(7) 0.0052(7) 0.0010(7)
C2 0.0148(9) 0.0151(9) 0.0177(9) 0.0021(7) 0.0074(7) 0.0003(7)
C3 0.0168(9) 0.0154(9) 0.0192(9) -0.0003(7) 0.0067(7) 0.0026(7)
C4 0.0156(9) 0.0128(9) 0.0214(9) -0.0003(7) 0.0054(7) 0.0013(7)
C5 0.0132(9) 0.0162(9) 0.0253(10) -0.0035(8) 0.0091(8) -0.0004(7)
C5AA 0.0132(9) 0.0275(11) 0.0319(11) 0.0006(9) 0.0099(8) -0.0008(8)
C6 0.0172(9) 0.0136(9) 0.0172(9) 0.0004(7) 0.0066(7) -0.0023(7)
C7 0.0175(9) 0.0132(8) 0.0165(9) 0.0014(7) 0.0065(7) 0.0012(7)
C8 0.0188(10) 0.0171(10) 0.0277(10) 0.0027(8) 0.0084(8) 0.0036(8)
C9 0.0193(10) 0.0213(10) 0.0282(11) 0.0022(8) 0.0106(8) -0.0011(8)
C10 0.0145(9) 0.0183(10) 0.0271(10) -0.0048(8) 0.0078(8) -0.0019(7)
C11 0.0163(9) 0.0187(10) 0.0277(10) -0.0015(8) 0.0065(8) 0.0008(8)
C12 0.0174(9) 0.0177(10) 0.0240(10) 0.0014(8) 0.0086(8) 0.0012(7)
C17 0.0168(9) 0.0179(9) 0.0287(11) -0.0047(8) 0.0107(8) -0.0022(8)
C18 0.0250(11) 0.0187(10) 0.0300(11) -0.0019(9) 0.0116(9) -0.0016(8)
C19 0.0396(14) 0.0180(11) 0.0475(15) -0.0008(10) 0.0188(11) -0.0046(10)
C20 0.0337(13) 0.0264(12) 0.0662(18) -0.0132(12) 0.0210(13) -0.0129(10)
C21 0.0185(11) 0.0332(13) 0.0685(19) -0.0183(13) 0.0081(11) -0.0053(10)
C22 0.0188(11) 0.0230(11) 0.0511(15) -0.0094(10) 0.0063(10) 0.0001(9)
C23 0.0157(9) 0.0156(9) 0.0205(10) -0.0012(8) 0.0057(7) 0.0003(7)
C24 0.0202(10) 0.0213(10) 0.0234(10) 0.0002(8) 0.0095(8) 0.0009(8)
C25 0.0250(11) 0.0281(11) 0.0269(11) -0.0057(9) 0.0113(9) 0.0043(9)
C26 0.0270(11) 0.0182(10) 0.0366(12) -0.0080(9) 0.0088(10) 0.0030(9)
C27 0.0345(12) 0.0160(10) 0.0378(13) 0.0021(9) 0.0151(10) 0.0009(9)
C28 0.0271(11) 0.0181(10) 0.0262(11) 0.0009(8) 0.0129(9) 0.0006(8)
C29 0.0143(9) 0.0195(9) 0.0252(10) -0.0001(8) 0.0107(8) -0.0012(8)
C30 0.0154(9) 0.0206(10) 0.0344(11) 0.0047(9) 0.0122(8) 0.0018(8)
C31 0.0175(9) 0.0145(9) 0.0204(9) 0.0026(7) 0.0110(8) 0.0003(7)
C32 0.0229(10) 0.0186(10) 0.0242(10) -0.0014(8) 0.0151(8) -0.0032(8)
C33 0.0324(12) 0.0155(10) 0.0342(12) -0.0021(9) 0.0202(10) -0.0035(8)
C34 0.0357(12) 0.0183(10) 0.0376(12) 0.0074(9) 0.0218(10) 0.0057(9)
C35 0.0261(11) 0.0282(11) 0.0253(11) 0.0082(9) 0.0114(9) 0.0059(9)
C36 0.0187(10) 0.0197(10) 0.0203(10) 0.0034(8) 0.0088(8) 0.0014(8)
C37 0.0257(11) 0.0260(11) 0.0191(10) 0.0001(9) 0.0032(8) -0.0015(9)
C38 0.0624(19) 0.0242(13) 0.0554(17) 0.0123(12) 0.0234(15) 0.0165(12)
C39 0.0271(11) 0.0255(11) 0.0260(11) -0.0082(9) 0.0099(9) -0.0100(9)
C40 0.0141(9) 0.0126(9) 0.0230(9) 0.0012(7) 0.0092(7) 0.0024(7)
C41 0.0159(9) 0.0150(9) 0.0208(9) -0.0014(7) 0.0072(7) 0.0023(7)
C42 0.0192(10) 0.0174(9) 0.0212(10) 0.0021(8) 0.0082(8) 0.0031(8)
C43 0.0173(9) 0.0132(9) 0.0280(10) -0.0006(8) 0.0085(8) 0.0017(7)
C44 0.0167(9) 0.0177(9) 0.0241(10) -0.0036(8) 0.0060(8) 0.0024(8)
C45 0.0151(9) 0.0185(9) 0.0205(9) 0.0010(8) 0.0075(7) 0.0055(7)
C46 0.0291(11) 0.0288(11) 0.0200(10) 0.0008(9) 0.0086(9) 0.0006(9)
C47 0.0279(11) 0.0183(10) 0.0329(12) -0.0003(9) 0.0091(9) -0.0015(9)
C48 0.0262(11) 0.0197(10) 0.0208(10) -0.0009(8) 0.0065(8) -0.0004(8)
C8B 0.0266(17) 0.0473(19) 0.083(3) 0.024(2) 0.0335(18) 0.0152(15)
C9B 0.0252(15) 0.134(5) 0.0334(17) -0.012(2) 0.0142(13) 0.017(3)
C10B 0.0232(16) 0.042(2) 0.080(3) -0.0067(18) 0.0163(17) -0.0118(15)
C8A 0.026(2) 0.047(2) 0.083(3) 0.023(2) 0.034(2) 0.0151(18)
C9A 0.0250(18) 0.133(5) 0.0331(19) -0.011(2) 0.0149(16) 0.017(3)
C10A 0.0233(19) 0.042(2) 0.080(3) -0.007(2) 0.0162(19) -0.0117(18)
O1 0.113(5) 0.068(4) 0.089(4) 0.005(3) 0.042(4) 0.008(3)
C49 0.117(8) 0.090(9) 0.121(10) 0.027(7) 0.050(7) -0.015(8)
C50 0.107(6) 0.042(4) 0.146(7) 0.022(5) 0.065(6) 0.019(5)
C51 0.126(7) 0.099(11) 0.072(6) 0.002(7) 0.056(6) 0.024(7)
C52 0.127(7) 0.101(8) 0.057(4) 0.004(5) 0.032(5) 0.017(6)

loop_
_atom_type_symbol
_atom_type_description
_atom_type_scat_dispersion_real
_atom_type_scat_dispersion_imag
_atom_type_scat_source
C C 0.0033 0.0016 'International Tables Vol C Tables 4.2.6.8 and 6.1.1.4'
H H 0.0000 0.0000 'International Tables Vol C Tables 4.2.6.8 and 6.1.1.4'
F F 0.0171 0.0103 'International Tables Vol C Tables 4.2.6.8 and 6.1.1.4'
N N 0.0061 0.0033 'International Tables Vol C Tables 4.2.6.8 and 6.1.1.4'
O O 0.0106 0.0060 'International Tables Vol C Tables 4.2.6.8 and 6.1.1.4'
Sb Sb -0.5866 1.5461 'International Tables Vol C Tables 4.2.6.8 and 6.1.1.4'

loop_
_geom_angle_atom_site_label_1
_geom_angle_atom_site_label_2
_geom_angle_atom_site_label_3
_geom_angle
F1 Sb1 F2 89.79(8)
F1 Sb1 F6 89.65(7)
F3 Sb1 F1 90.83(6)
F3 Sb1 F2 89.39(6)
F3 Sb1 F6 179.33(6)
F4 Sb1 F1 178.99(7)
F4 Sb1 F2 89.22(7)
F4 Sb1 F3 89.37(6)
F4 Sb1 F6 90.14(6)
F5 Sb1 F1 90.06(7)
F5 Sb1 F2 179.73(7)
F5 Sb1 F3 90.84(6)
F5 Sb1 F4 90.92(6)
F5 Sb1 F6 89.63(6)
F6 Sb1 F2 90.14(6)
C1 N1 C29 110.22(15)
C1 N1 C31 124.87(16)
C31 N1 C29 118.49(15)
C1 N2 C30 111.04(16)
C1 N2 C40 125.91(16)
C40 N2 C30 121.62(15)
C4 N3 C5 120.39(16)
C7 N3 C4 119.21(16)
C7 N3 C5 120.23(16)
N1 C1 C2 123.26(17)
N2 C1 N1 110.46(16)
N2 C1 C2 126.26(17)
C3 C2 C1 124.56(17)
C3 C2 C6 115.42(17)
C6 C2 C1 120.00(17)
C2 C3 H3 118.8
C4 C3 C2 122.38(18)
C4 C3 H3 118.8
N3 C4 C17 119.89(17)
C3 C4 N3 120.24(17)
C3 C4 C17 119.84(17)
C8 C5 N3 119.75(18)
C12 C5 N3 120.23(18)
C12 C5 C8 120.02(18)
C10 C5AA C8B 112.62(19)
C10 C5AA C8A 108.4(6)
C9B C5AA C10 111.1(2)
C9B C5AA C8B 109.7(3)
C9B C5AA C10B 108.6(3)
C10B C5AA C10 108.0(2)
C10B C5AA C8B 106.7(3)
C9A C5AA C10 111.5(9)
C9A C5AA C8A 105.6(12)
C10A C5AA C10 109.7(8)
C10A C5AA C8A 112.8(11)
C10A C5AA C9A 108.7(13)
C2 C6 H6 118.6
C7 C6 C2 122.87(18)
C7 C6 H6 118.6
N3 C7 C23 121.66(16)
C6 C7 N3 119.87(17)
C6 C7 C23 118.47(17)
C5 C8 H8 120.1
C5 C8 C9 119.83(19)
C9 C8 H8 120.1
C8 C9 H9 119.2
C8 C9 C10 121.67(19)
C10 C9 H9 119.2
C9 C10 C5AA 120.63(19)
C11 C10 C5AA 122.12(18)
C11 C10 C9 117.20(18)
C10 C11 H11 119.1
C12 C11 C10 121.76(19)
C12 C11 H11 119.1
C5 C12 C11 119.52(19)
C5 C12 H12 120.2
C11 C12 H12 120.2
C18 C17 C4 118.85(18)
C22 C17 C4 122.40(19)
C22 C17 C18 118.6(2)
C17 C18 H18 119.7
C19 C18 C17 120.7(2)
C19 C18 H18 119.7
C18 C19 H19 119.8
C20 C19 C18 120.3(2)
C20 C19 H19 119.8
C19 C20 H20 120.2
C19 C20 C21 119.6(2)
C21 C20 H20 120.2
C20 C21 H21 119.7
C20 C21 C22 120.5(2)
C22 C21 H21 119.7
C17 C22 H22 119.9
C21 C22 C17 120.3(2)
C21 C22 H22 119.9
C24 C23 C7 124.36(18)
C24 C23 C28 118.45(18)
C28 C23 C7 116.91(17)
C23 C24 H24 120.0
C25 C24 C23 120.05(19)
C25 C24 H24 120.0
C24 C25 H25 119.7
C26 C25 C24 120.7(2)
C26 C25 H25 119.7
C25 C26 H26 120.1
C25 C26 C27 119.8(2)
C27 C26 H26 120.1
C26 C27 H27 120.0
C28 C27 C26 120.0(2)
C28 C27 H27 120.0
C23 C28 H28 119.5
C27 C28 C23 120.98(19)
C27 C28 H28 119.5
N1 C29 H29A 111.1
N1 C29 H29B 111.1
N1 C29 C30 103.34(15)
H29A C29 H29B 109.1
C30 C29 H29A 111.1
C30 C29 H29B 111.1
N2 C30 C29 102.92(15)
N2 C30 H30A 111.2
N2 C30 H30B 111.2
C29 C30 H30A 111.2
C29 C30 H30B 111.2
H30A C30 H30B 109.1
C32 C31 N1 118.18(18)
C32 C31 C36 121.72(18)
C36 C31 N1 120.09(17)
C31 C32 C39 121.53(19)
C33 C32 C31 118.2(2)
C33 C32 C39 120.26(19)
C32 C33 H33 119.1
C34 C33 C32 121.9(2)
C34 C33 H33 119.1
C33 C34 C38 120.3(2)
C35 C34 C33 118.1(2)
C35 C34 C38 121.6(2)
C34 C35 H35 118.7
C34 C35 C36 122.6(2)
C36 C35 H35 118.7
C31 C36 C37 122.24(18)
C35 C36 C31 117.49(19)
C35 C36 C37 120.27(19)
C36 C37 H37A 109.5
C36 C37 H37B 109.5
C36 C37 H37C 109.5
H37A C37 H37B 109.5
H37A C37 H37C 109.5
H37B C37 H37C 109.5
C34 C38 H38A 109.5
C34 C38 H38B 109.5
C34 C38 H38C 109.5
H38A C38 H38B 109.5
H38A C38 H38C 109.5
H38B C38 H38C 109.5
C32 C39 H39A 109.5
C32 C39 H39B 109.5
C32 C39 H39C 109.5
H39A C39 H39B 109.5
H39A C39 H39C 109.5
H39B C39 H39C 109.5
C41 C40 N2 119.69(17)
C45 C40 N2 118.27(17)
C45 C40 C41 122.02(18)
C40 C41 C48 121.16(18)
C42 C41 C40 117.69(18)
C42 C41 C48 121.15(18)
C41 C42 H42 119.1
C41 C42 C43 121.87(19)
C43 C42 H42 119.1
C42 C43 C47 120.64(19)
C44 C43 C42 118.58(18)
C44 C43 C47 120.78(19)
C43 C44 H44 119.2
C43 C44 C45 121.52(19)
C45 C44 H44 119.2
C40 C45 C44 118.13(18)
C40 C45 C46 121.20(18)
C44 C45 C46 120.64(19)
C45 C46 H46A 109.5
C45 C46 H46B 109.5
C45 C46 H46C 109.5
H46A C46 H46B 109.5
H46A C46 H46C 109.5
H46B C46 H46C 109.5
C43 C47 H47A 109.5
C43 C47 H47B 109.5
C43 C47 H47C 109.5
H47A C47 H47B 109.5
H47A C47 H47C 109.5
H47B C47 H47C 109.5
C41 C48 H48A 109.5
C41 C48 H48B 109.5
C41 C48 H48C 109.5
H48A C48 H48B 109.5
H48A C48 H48C 109.5
H48B C48 H48C 109.5
C5AA C8B H8BA 109.5
C5AA C8B H8BB 109.5
C5AA C8B H8BC 109.5
H8BA C8B H8BB 109.5
H8BA C8B H8BC 109.5
H8BB C8B H8BC 109.5
C5AA C9B H9BA 109.5
C5AA C9B H9BB 109.5
C5AA C9B H9BC 109.5
H9BA C9B H9BB 109.5
H9BA C9B H9BC 109.5
H9BB C9B H9BC 109.5
C5AA C10B H10A 109.5
C5AA C10B H10B 109.5
C5AA C10B H10C 109.5
H10A C10B H10B 109.5
H10A C10B H10C 109.5
H10B C10B H10C 109.5
C5AA C8A H8AA 109.5
C5AA C8A H8AB 109.5
C5AA C8A H8AC 109.5
H8AA C8A H8AB 109.5
H8AA C8A H8AC 109.5
H8AB C8A H8AC 109.5
C5AA C9A H9AA 109.5
C5AA C9A H9AB 109.5
C5AA C9A H9AC 109.5
H9AA C9A H9AB 109.5
H9AA C9A H9AC 109.5
H9AB C9A H9AC 109.5
C5AA C10A H10D 109.5
C5AA C10A H10E 109.5
C5AA C10A H10F 109.5
H10D C10A H10E 109.5
H10D C10A H10F 109.5
H10E C10A H10F 109.5
C52 O1 C49 106.8(10)
O1 C49 H49A 110.7
O1 C49 H49B 110.7
O1 C49 C50 105.3(10)
H49A C49 H49B 108.8
C50 C49 H49A 110.7
C50 C49 H49B 110.7
C49 C50 H50A 111.5
C49 C50 H50B 111.5
C49 C50 C51 101.5(9)
H50A C50 H50B 109.3
C51 C50 H50A 111.5
C51 C50 H50B 111.5
C50 C51 H51A 109.4
C50 C51 H51B 109.4
H51A C51 H51B 108.0
C52 C51 C50 111.2(9)
C52 C51 H51A 109.4
C52 C51 H51B 109.4
O1 C52 C51 101.8(9)
O1 C52 H52A 111.4
O1 C52 H52B 111.4
C51 C52 H52A 111.4
C51 C52 H52B 111.4
H52A C52 H52B 109.3

loop_
_geom_bond_atom_site_label_1
_geom_bond_atom_site_label_2
_geom_bond_distance
Sb1 F1 1.8722(14)
Sb1 F2 1.8763(16)
Sb1 F3 1.8717(14)
Sb1 F4 1.8702(14)
Sb1 F5 1.8670(15)
Sb1 F6 1.8748(14)
N1 C1 1.354(2)
N1 C29 1.482(2)
N1 C31 1.439(2)
N2 C1 1.345(2)
N2 C30 1.473(2)
N2 C40 1.434(2)
N3 C4 1.403(2)
N3 C5 1.440(2)
N3 C7 1.396(2)
C1 C2 1.431(3)
C2 C3 1.416(3)
C2 C6 1.421(3)
C3 H3 0.9500
C3 C4 1.363(3)
C4 C17 1.482(3)
C5 C8 1.383(3)
C5 C12 1.383(3)
C5AA C10 1.527(3)
C5AA C8B 1.534(4)
C5AA C9B 1.519(4)
C5AA C10B 1.526(4)
C5AA C8A 1.547(13)
C5AA C9A 1.521(14)
C5AA C10A 1.491(13)
C6 H6 0.9500
C6 C7 1.361(3)
C7 C23 1.484(3)
C8 H8 0.9500
C8 C9 1.384(3)
C9 H9 0.9500
C9 C10 1.397(3)
C10 C11 1.392(3)
C11 H11 0.9500
C11 C12 1.391(3)
C12 H12 0.9500
C17 C18 1.394(3)
C17 C22 1.393(3)
C18 H18 0.9500
C18 C19 1.387(3)
C19 H19 0.9500
C19 C20 1.378(4)
C20 H20 0.9500
C20 C21 1.384(4)
C21 H21 0.9500
C21 C22 1.388(3)
C22 H22 0.9500
C23 C24 1.398(3)
C23 C28 1.400(3)
C24 H24 0.9500
C24 C25 1.390(3)
C25 H25 0.9500
C25 C26 1.381(3)
C26 H26 0.9500
C26 C27 1.382(3)
C27 H27 0.9500
C27 C28 1.382(3)
C28 H28 0.9500
C29 H29A 0.9900
C29 H29B 0.9900
C29 C30 1.520(3)
C30 H30A 0.9900
C30 H30B 0.9900
C31 C32 1.396(3)
C31 C36 1.398(3)
C32 C33 1.391(3)
C32 C39 1.503(3)
C33 H33 0.9500
C33 C34 1.387(3)
C34 C35 1.385(3)
C34 C38 1.509(3)
C35 H35 0.9500
C35 C36 1.390(3)
C36 C37 1.504(3)
C37 H37A 0.9800
C37 H37B 0.9800
C37 H37C 0.9800
C38 H38A 0.9800
C38 H38B 0.9800
C38 H38C 0.9800
C39 H39A 0.9800
C39 H39B 0.9800
C39 H39C 0.9800
C40 C41 1.401(3)
C40 C45 1.391(3)
C41 C42 1.389(3)
C41 C48 1.504(3)
C42 H42 0.9500
C42 C43 1.395(3)
C43 C44 1.388(3)
C43 C47 1.505(3)
C44 H44 0.9500
C44 C45 1.394(3)
C45 C46 1.507(3)
C46 H46A 0.9800
C46 H46B 0.9800
C46 H46C 0.9800
C47 H47A 0.9800
C47 H47B 0.9800
C47 H47C 0.9800
C48 H48A 0.9800
C48 H48B 0.9800
C48 H48C 0.9800
C8B H8BA 0.9800
C8B H8BB 0.9800
C8B H8BC 0.9800
C9B H9BA 0.9800
C9B H9BB 0.9800
C9B H9BC 0.9800
C10B H10A 0.9800
C10B H10B 0.9800
C10B H10C 0.9800
C8A H8AA 0.9800
C8A H8AB 0.9800
C8A H8AC 0.9800
C9A H9AA 0.9800
C9A H9AB 0.9800
C9A H9AC 0.9800
C10A H10D 0.9800
C10A H10E 0.9800
C10A H10F 0.9800
O1 C49 1.529(15)
O1 C52 1.523(10)
C49 H49A 0.9900
C49 H49B 0.9900
C49 C50 1.555(12)
C50 H50A 0.9900
C50 H50B 0.9900
C50 C51 1.560(13)
C51 H51A 0.9900
C51 H51B 0.9900
C51 C52 1.556(11)
C52 H52A 0.9900
C52 H52B 0.9900
